data_4084549
loop_
_publ_author_name
'Hameury, Sophie'
'de Fr\'emont, Pierre'
'Breuil, Pierre-Alain R.'
'Olivier-Bourbigou, H\'el\`ene'
'Braunstein, Pierre'

_publ_section_title
;
 Bis(ether-functionalized NHC) Nickel(II)
 Complexes,TranstoCisIsomerization Triggered by Water Coordination, and
 Catalytic Ethylene Oligomerization
;
_journal_issue 11
_journal_name_full Organometallics
_journal_page_first 2183
_journal_paper_doi 10.1021/om5008506
_journal_volume 34
_journal_year 2015
_chemical_formula_moiety 'C30 H40 Br2 N4 Ni O2'
_chemical_formula_sum 'C30 H40 Br2 N4 Ni O2'
_chemical_formula_weight 707.19
_chemical_name_common '[NiBr2{ImMes(EtOMe)}2]'
_space_group_IT_number 2
_symmetry_cell_setting triclinic
_symmetry_Int_Tables_number 2
_symmetry_space_group_name_Hall '-P 1'
_symmetry_space_group_name_H-M 'P -1'
_atom_sites_solution_hydrogens geom
_atom_sites_solution_primary direct
_atom_sites_solution_secondary difmap
_audit_creation_method SHELXL-97
_cell_angle_alpha 93.231(2)
_cell_angle_beta 106.102(2)
_cell_angle_gamma 117.956(2)
_cell_formula_units_Z 2
_cell_length_a 10.9063(4)
_cell_length_b 11.2498(3)
_cell_length_c 15.6800(5)
_cell_measurement_reflns_used 13213
_cell_measurement_temperature 173(2)
_cell_measurement_theta_max 27.485
_cell_measurement_theta_min 0.998
_cell_volume 1592.81(10)
_computing_cell_refinement 'HKL Scalepack (Otwinowski & Minor 1997)'
_computing_data_collection 'Collect (Bruker AXS BV, 1997-2004)'
_computing_data_reduction 'HKL Denzo and Scalepack (Otwinowski & Minor 1997)'
_computing_molecular_graphics 'Ortep-3 for Windows (Farrugia, 1997)'
_computing_publication_material 'WinGX publication routines (Farrugia, 1999)'
_computing_structure_refinement 'SHELXL-97 (Sheldrick, 2008)'
_computing_structure_solution 'Sir 97'
_diffrn_ambient_temperature 173(2)
_diffrn_detector_area_resol_mean 9
_diffrn_measured_fraction_theta_full 0.997
_diffrn_measured_fraction_theta_max 0.997
_diffrn_measurement_device_type KappaCCD
_diffrn_measurement_method 'CCD rotation images, thick slices'
_diffrn_radiation_monochromator graphite
_diffrn_radiation_probe x-ray
_diffrn_radiation_type MoK\a
_diffrn_radiation_wavelength 0.71073
_diffrn_reflns_av_R_equivalents 0.0875
_diffrn_reflns_av_unetI/netI 0.0830
_diffrn_reflns_limit_h_max 13
_diffrn_reflns_limit_h_min -13
_diffrn_reflns_limit_k_max 13
_diffrn_reflns_limit_k_min -13
_diffrn_reflns_limit_l_max 19
_diffrn_reflns_limit_l_min -19
_diffrn_reflns_number 29317
_diffrn_reflns_theta_full 26.00
_diffrn_reflns_theta_max 26.00
_diffrn_reflns_theta_min 1.39
_diffrn_source 'fine-focus sealed tube'
_exptl_absorpt_coefficient_mu 3.150
_exptl_absorpt_correction_T_max 0.6102
_exptl_absorpt_correction_T_min 0.5177
_exptl_absorpt_correction_type multi-scan
_exptl_absorpt_process_details
;
[c.f. r.h. blessing, acta cryst. (1995), a51, 33-38]
;
_exptl_crystal_colour Orange
_exptl_crystal_density_diffrn 1.475
_exptl_crystal_density_method 'not measured'
_exptl_crystal_description Prism
_exptl_crystal_F_000 724
_exptl_crystal_recrystallization_method 'THF - Pentane'
_exptl_crystal_size_max 0.22
_exptl_crystal_size_mid 0.12
_exptl_crystal_size_min 0.06
_refine_diff_density_max 1.215
_refine_diff_density_min -1.133
_refine_diff_density_rms 0.103
_refine_ls_extinction_method none
_refine_ls_goodness_of_fit_ref 1.053
_refine_ls_hydrogen_treatment constr
_refine_ls_matrix_type full
_refine_ls_number_parameters 363
_refine_ls_number_reflns 6240
_refine_ls_number_restraints 328
_refine_ls_restrained_S_all 1.034
_refine_ls_R_factor_all 0.1038
_refine_ls_R_factor_gt 0.0489
_refine_ls_shift/su_max 0.006
_refine_ls_shift/su_mean 0.000
_refine_ls_structure_factor_coef Fsqd
_refine_ls_weighting_details 'calc w=1/[\s^2^(Fo^2^)+(0.0657P)^2^+0.0000P] where P=(Fo^2^+2Fc^2^)/3'
_refine_ls_weighting_scheme calc
_refine_ls_wR_factor_gt 0.1077
_refine_ls_wR_factor_ref 0.1335
_reflns_number_gt 3872
_reflns_number_total 6240
_reflns_threshold_expression >2sigma(I)
_cod_data_source_file om5008506_si_002.cif
_cod_data_source_block compound_9
_cod_depositor_comments 'Adding full bibliography for 4084545--4084559.cif.'
_cod_original_cell_volume 1592.81(9)
_cod_database_code 4084549

loop_
_symmetry_equiv_pos_as_xyz
'x, y, z'
'-x, -y, -z'

loop_
_atom_site_label
_atom_site_type_symbol
_atom_site_fract_x
_atom_site_fract_y
_atom_site_fract_z
_atom_site_U_iso_or_equiv
_atom_site_adp_type
_atom_site_occupancy
_atom_site_symmetry_multiplicity
_atom_site_calc_flag
_atom_site_refinement_flags
Ni1 Ni 0.0000 0.0000 0.0000 0.0287(2) Uani 1 2 d SU
Ni2 Ni 0.0000 0.5000 0.5000 0.0252(2) Uani 1 2 d SU
Br1 Br -0.23456(6) -0.14887(6) -0.10090(4) 0.0705(2) Uani 1 1 d U
Br2 Br 0.01511(5) 0.63250(5) 0.39122(3) 0.03603(17) Uani 1 1 d U
C1 C 0.0086(5) 0.1429(5) -0.0631(3) 0.0330(10) Uani 1 1 d U
C2 C -0.0070(6) 0.3209(5) -0.1134(4) 0.0510(14) Uani 1 1 d U
H2 H -0.0289 0.3912 -0.1199 0.061 Uiso 1 1 calc R
C3 C 0.0595(6) 0.2845(5) -0.1598(4) 0.0504(13) Uani 1 1 d U
H3 H 0.0939 0.3249 -0.2047 0.060 Uiso 1 1 calc R
C4 C 0.1333(6) 0.1036(5) -0.1622(4) 0.0480(13) Uani 1 1 d U
H4A H 0.0999 0.0870 -0.2281 0.058 Uiso 1 1 calc R
H4B H 0.0983 0.0147 -0.1455 0.058 Uiso 1 1 calc R
C5 C 0.2985(6) 0.1821(6) -0.1259(4) 0.0587(15) Uani 1 1 d U
H5A H 0.3338 0.2014 -0.0599 0.070 Uiso 1 1 calc R
H5B H 0.3363 0.1280 -0.1473 0.070 Uiso 1 1 calc R
C6 C 0.5033(7) 0.3928(7) -0.1165(6) 0.108(3) Uani 1 1 d U
H6A H 0.5329 0.3943 -0.0526 0.161 Uiso 1 1 calc R
H6B H 0.5314 0.4848 -0.1249 0.161 Uiso 1 1 calc R
H6C H 0.5508 0.3575 -0.1446 0.161 Uiso 1 1 calc R
C7 C -0.1148(5) 0.2442(5) 0.0071(3) 0.0346(10) Uani 1 1 d U
C8 C -0.2684(6) 0.1796(5) -0.0259(4) 0.0427(12) Uani 1 1 d U
C9 C -0.3359(6) 0.1965(5) 0.0325(4) 0.0474(13) Uani 1 1 d U
H9 H -0.4387 0.1510 0.0125 0.057 Uiso 1 1 calc R
C10 C -0.2574(6) 0.2782(5) 0.1197(4) 0.0410(11) Uani 1 1 d U
C11 C -0.1064(6) 0.3398(5) 0.1488(4) 0.0423(12) Uani 1 1 d U
H11 H -0.0521 0.3931 0.2077 0.051 Uiso 1 1 calc R
C12 C -0.0309(6) 0.3260(5) 0.0940(4) 0.0410(11) Uani 1 1 d U
C13 C 0.1358(6) 0.4089(6) 0.1257(5) 0.0730(19) Uani 1 1 d U
H13A H 0.1739 0.3478 0.1229 0.110 Uiso 1 1 calc R
H13B H 0.1735 0.4593 0.1873 0.110 Uiso 1 1 calc R
H13C H 0.1661 0.4723 0.0872 0.110 Uiso 1 1 calc R
C14 C -0.3576(6) 0.0996(7) -0.1223(4) 0.0674(17) Uani 1 1 d U
H14A H -0.3305 0.1598 -0.1631 0.101 Uiso 1 1 calc R
H14B H -0.4609 0.0616 -0.1318 0.101 Uiso 1 1 calc R
H14C H -0.3385 0.0262 -0.1336 0.101 Uiso 1 1 calc R
C15 C -0.3358(6) 0.3016(6) 0.1771(4) 0.0607(16) Uani 1 1 d U
H15A H -0.2645 0.3673 0.2327 0.091 Uiso 1 1 calc R
H15B H -0.3973 0.2161 0.1909 0.091 Uiso 1 1 calc R
H15C H -0.3958 0.3366 0.1448 0.091 Uiso 1 1 calc R
C16 C -0.0894(5) 0.5822(4) 0.5514(3) 0.0275(10) Uani 1 1 d U
C17 C -0.2495(6) 0.6285(5) 0.5910(4) 0.0427(12) Uani 1 1 d U
H17 H -0.3374 0.6184 0.5947 0.051 Uiso 1 1 calc R
C18 C -0.1155(5) 0.7376(5) 0.6320(3) 0.0402(12) Uani 1 1 d U
H18 H -0.0915 0.8176 0.6699 0.048 Uiso 1 1 calc R
C19 C 0.1416(5) 0.8011(5) 0.6407(3) 0.0365(11) Uani 1 1 d U
H19A H 0.1879 0.7509 0.6262 0.044 Uiso 1 1 calc R
H19B H 0.1763 0.8301 0.7064 0.044 Uiso 1 1 calc R
C20 C 0.1889(6) 0.9266(5) 0.6005(4) 0.0410(12) Uani 1 1 d U
H20A H 0.2958 0.9792 0.6192 0.049 Uiso 1 1 calc R
H20B H 0.1488 0.8992 0.5346 0.049 Uiso 1 1 calc R
C21 C 0.1809(7) 1.1303(5) 0.5976(4) 0.0651(18) Uani 1 1 d U
H21A H 0.2869 1.1850 0.6197 0.098 Uiso 1 1 calc R
H21B H 0.1411 1.1817 0.6182 0.098 Uiso 1 1 calc R
H21C H 0.1449 1.1073 0.5323 0.098 Uiso 1 1 calc R
C22 C -0.3564(5) 0.3954(4) 0.4908(3) 0.0308(10) Uani 1 1 d U
C23 C -0.4244(5) 0.3721(4) 0.3979(3) 0.0311(10) Uani 1 1 d U
C24 C -0.5400(5) 0.2397(4) 0.3513(3) 0.0345(11) Uani 1 1 d U
H24 H -0.5843 0.2220 0.2886 0.041 Uiso 1 1 calc R
C25 C -0.5900(5) 0.1340(5) 0.3969(4) 0.0405(12) Uani 1 1 d U
C26 C -0.5239(5) 0.1617(5) 0.4898(4) 0.0399(11) Uani 1 1 d U
H26 H -0.5577 0.0909 0.5203 0.048 Uiso 1 1 calc R
C27 C -0.4082(5) 0.2918(5) 0.5398(3) 0.0329(10) Uani 1 1 d U
C28 C -0.3832(5) 0.4898(5) 0.3483(3) 0.0413(13) Uani 1 1 d U
H28A H -0.3883 0.5630 0.3787 0.062 Uiso 1 1 calc R
H28B H -0.4508 0.4573 0.2868 0.062 Uiso 1 1 calc R
H28C H -0.2845 0.5234 0.3483 0.062 Uiso 1 1 calc R
C29 C -0.3466(5) 0.3206(5) 0.6425(3) 0.0447(13) Uani 1 1 d U
H29A H -0.3729 0.3812 0.6680 0.067 Uiso 1 1 calc R
H29B H -0.2409 0.3633 0.6624 0.067 Uiso 1 1 calc R
H29C H -0.3870 0.2355 0.6624 0.067 Uiso 1 1 calc R
C30 C -0.7202(6) -0.0062(5) 0.3453(4) 0.0595(16) Uani 1 1 d U
H30A H -0.6975 -0.0762 0.3622 0.089 Uiso 1 1 calc R
H30B H -0.7407 -0.0117 0.2811 0.089 Uiso 1 1 calc R
H30C H -0.8052 -0.0200 0.3598 0.089 Uiso 1 1 calc R
N1 N 0.0678(4) 0.1753(4) -0.1285(3) 0.0372(9) Uani 1 1 d U
N2 N -0.0380(4) 0.2343(4) -0.0531(3) 0.0373(9) Uani 1 1 d U
N3 N -0.0190(4) 0.7085(4) 0.6074(3) 0.0304(9) Uani 1 1 d U
N4 N -0.2352(4) 0.5319(4) 0.5412(3) 0.0314(9) Uani 1 1 d U
O1 O 0.3486(4) 0.3075(4) -0.1565(3) 0.0719(12) Uani 1 1 d U
O2 O 0.1367(4) 1.0081(3) 0.6308(2) 0.0463(9) Uani 1 1 d U

loop_
_atom_site_aniso_label
_atom_site_aniso_U_11
_atom_site_aniso_U_22
_atom_site_aniso_U_33
_atom_site_aniso_U_23
_atom_site_aniso_U_13
_atom_site_aniso_U_12
Ni1 0.0270(5) 0.0306(5) 0.0298(5) 0.0097(4) 0.0090(4) 0.0158(4)
Ni2 0.0234(5) 0.0232(4) 0.0343(5) 0.0108(4) 0.0145(4) 0.0129(4)
Br1 0.0461(4) 0.0492(4) 0.0684(5) 0.0228(3) -0.0161(3) 0.0061(3)
Br2 0.0408(3) 0.0397(3) 0.0429(3) 0.0218(2) 0.0239(2) 0.0254(3)
C1 0.029(3) 0.034(2) 0.035(3) 0.009(2) 0.009(2) 0.016(2)
C2 0.057(3) 0.055(3) 0.064(4) 0.039(3) 0.031(3) 0.038(3)
C3 0.050(3) 0.061(3) 0.052(3) 0.036(3) 0.026(3) 0.030(3)
C4 0.047(3) 0.054(3) 0.047(3) 0.007(3) 0.023(3) 0.025(3)
C5 0.050(3) 0.071(4) 0.070(4) 0.028(3) 0.031(3) 0.035(3)
C6 0.047(4) 0.098(5) 0.158(8) 0.069(5) 0.026(4) 0.023(4)
C7 0.045(3) 0.029(2) 0.043(3) 0.016(2) 0.022(2) 0.024(2)
C8 0.043(3) 0.053(3) 0.046(3) 0.015(2) 0.015(2) 0.034(2)
C9 0.038(3) 0.059(3) 0.052(3) 0.013(3) 0.017(2) 0.029(3)
C10 0.038(3) 0.044(3) 0.049(3) 0.015(2) 0.019(2) 0.024(2)
C11 0.046(3) 0.035(3) 0.046(3) 0.006(2) 0.019(2) 0.019(2)
C12 0.040(3) 0.032(3) 0.055(3) 0.011(2) 0.020(2) 0.019(2)
C13 0.042(3) 0.060(4) 0.087(5) -0.021(3) 0.023(3) 0.007(3)
C14 0.052(4) 0.096(5) 0.056(4) -0.002(3) 0.010(3) 0.046(4)
C15 0.061(4) 0.076(4) 0.062(4) 0.010(3) 0.026(3) 0.045(4)
C16 0.023(2) 0.027(2) 0.037(3) 0.013(2) 0.014(2) 0.0133(19)
C17 0.042(3) 0.041(3) 0.060(3) 0.008(2) 0.031(3) 0.026(2)
C18 0.042(3) 0.031(3) 0.055(3) 0.003(2) 0.026(3) 0.020(2)
C19 0.026(2) 0.031(2) 0.048(3) 0.006(2) 0.012(2) 0.010(2)
C20 0.041(3) 0.029(2) 0.051(3) 0.007(2) 0.027(3) 0.010(2)
C21 0.078(4) 0.038(3) 0.097(5) 0.035(3) 0.050(4) 0.030(3)
C22 0.022(2) 0.030(2) 0.046(3) 0.007(2) 0.019(2) 0.0134(19)
C23 0.025(2) 0.032(2) 0.042(3) 0.009(2) 0.017(2) 0.016(2)
C24 0.031(3) 0.034(2) 0.038(3) -0.001(2) 0.016(2) 0.015(2)
C25 0.035(3) 0.031(2) 0.047(3) -0.002(2) 0.016(2) 0.010(2)
C26 0.037(3) 0.036(3) 0.052(3) 0.014(2) 0.027(2) 0.015(2)
C27 0.030(3) 0.038(2) 0.040(3) 0.010(2) 0.018(2) 0.020(2)
C28 0.035(3) 0.042(3) 0.052(3) 0.020(3) 0.017(3) 0.022(2)
C29 0.036(3) 0.050(3) 0.046(3) 0.013(3) 0.018(2) 0.017(3)
C30 0.056(4) 0.030(3) 0.066(4) 0.001(3) 0.016(3) 0.006(3)
N1 0.039(2) 0.040(2) 0.037(2) 0.0123(19) 0.0164(19) 0.0216(19)
N2 0.044(2) 0.040(2) 0.040(2) 0.0202(19) 0.0214(19) 0.025(2)
N3 0.032(2) 0.0243(19) 0.038(2) 0.0070(17) 0.0168(18) 0.0142(16)
N4 0.027(2) 0.0297(19) 0.043(2) 0.0067(17) 0.0190(18) 0.0148(16)
O1 0.040(2) 0.094(3) 0.082(3) 0.046(3) 0.023(2) 0.030(2)
O2 0.059(2) 0.0302(18) 0.061(2) 0.0149(17) 0.037(2) 0.0221(18)

loop_
_atom_type_symbol
_atom_type_description
_atom_type_scat_dispersion_real
_atom_type_scat_dispersion_imag
_atom_type_scat_source
Ni Ni 0.3393 1.1124 'International Tables Vol C Tables 4.2.6.8 and 6.1.1.4'
C C 0.0033 0.0016 'International Tables Vol C Tables 4.2.6.8 and 6.1.1.4'
N N 0.0061 0.0033 'International Tables Vol C Tables 4.2.6.8 and 6.1.1.4'
O O 0.0106 0.0060 'International Tables Vol C Tables 4.2.6.8 and 6.1.1.4'
H H 0.0000 0.0000 'International Tables Vol C Tables 4.2.6.8 and 6.1.1.4'
Br Br -0.2901 2.4595 'International Tables Vol C Tables 4.2.6.8 and 6.1.1.4'

loop_
_geom_angle_atom_site_label_1
_geom_angle_atom_site_label_2
_geom_angle_atom_site_label_3
_geom_angle
_geom_angle_site_symmetry_1
_geom_angle_site_symmetry_3
C1 Ni1 C1 180.0(3) . 2
C1 Ni1 Br1 89.69(14) . .
C1 Ni1 Br1 90.31(14) 2 .
C1 Ni1 Br1 90.31(14) . 2
C1 Ni1 Br1 89.69(14) 2 2
Br1 Ni1 Br1 180.00(5) . 2
C16 Ni2 C16 180.0(2) 2_566 .
C16 Ni2 Br2 89.71(12) 2_566 .
C16 Ni2 Br2 90.29(12) . .
C16 Ni2 Br2 90.29(12) 2_566 2_566
C16 Ni2 Br2 89.71(12) . 2_566
Br2 Ni2 Br2 180.0 . 2_566
N1 C1 N2 104.4(4) . .
N1 C1 Ni1 125.2(3) . .
N2 C1 Ni1 130.3(3) . .
C3 C2 N2 107.2(4) . .
C3 C2 H2 126.4 . .
N2 C2 H2 126.4 . .
C2 C3 N1 106.6(4) . .
C2 C3 H3 126.7 . .
N1 C3 H3 126.7 . .
N1 C4 C5 113.2(4) . .
N1 C4 H4A 108.9 . .
C5 C4 H4A 108.9 . .
N1 C4 H4B 108.9 . .
C5 C4 H4B 108.9 . .
H4A C4 H4B 107.7 . .
O1 C5 C4 108.4(4) . .
O1 C5 H5A 110.0 . .
C4 C5 H5A 110.0 . .
O1 C5 H5B 110.0 . .
C4 C5 H5B 110.0 . .
H5A C5 H5B 108.4 . .
O1 C6 H6A 109.5 . .
O1 C6 H6B 109.5 . .
H6A C6 H6B 109.5 . .
O1 C6 H6C 109.5 . .
H6A C6 H6C 109.5 . .
H6B C6 H6C 109.5 . .
C12 C7 C8 122.1(5) . .
C12 C7 N2 118.3(4) . .
C8 C7 N2 119.5(4) . .
C9 C8 C7 117.3(5) . .
C9 C8 C14 120.9(5) . .
C7 C8 C14 121.7(5) . .
C8 C9 C10 122.9(5) . .
C8 C9 H9 118.6 . .
C10 C9 H9 118.6 . .
C11 C10 C9 117.4(5) . .
C11 C10 C15 122.1(5) . .
C9 C10 C15 120.5(5) . .
C10 C11 C12 122.9(5) . .
C10 C11 H11 118.6 . .
C12 C11 H11 118.6 . .
C7 C12 C11 117.3(5) . .
C7 C12 C13 121.9(5) . .
C11 C12 C13 120.5(5) . .
C12 C13 H13A 109.5 . .
C12 C13 H13B 109.5 . .
H13A C13 H13B 109.5 . .
C12 C13 H13C 109.5 . .
H13A C13 H13C 109.5 . .
H13B C13 H13C 109.5 . .
C8 C14 H14A 109.5 . .
C8 C14 H14B 109.5 . .
H14A C14 H14B 109.5 . .
C8 C14 H14C 109.5 . .
H14A C14 H14C 109.5 . .
H14B C14 H14C 109.5 . .
C10 C15 H15A 109.5 . .
C10 C15 H15B 109.5 . .
H15A C15 H15B 109.5 . .
C10 C15 H15C 109.5 . .
H15A C15 H15C 109.5 . .
H15B C15 H15C 109.5 . .
N3 C16 N4 103.7(4) . .
N3 C16 Ni2 126.6(3) . .
N4 C16 Ni2 129.7(3) . .
C18 C17 N4 107.9(4) . .
C18 C17 H17 126.0 . .
N4 C17 H17 126.0 . .
C17 C18 N3 106.4(4) . .
C17 C18 H18 126.8 . .
N3 C18 H18 126.8 . .
N3 C19 C20 113.0(4) . .
N3 C19 H19A 109.0 . .
C20 C19 H19A 109.0 . .
N3 C19 H19B 109.0 . .
C20 C19 H19B 109.0 . .
H19A C19 H19B 107.8 . .
O2 C20 C19 108.9(4) . .
O2 C20 H20A 109.9 . .
C19 C20 H20A 109.9 . .
O2 C20 H20B 109.9 . .
C19 C20 H20B 109.9 . .
H20A C20 H20B 108.3 . .
O2 C21 H21A 109.5 . .
O2 C21 H21B 109.5 . .
H21A C21 H21B 109.5 . .
O2 C21 H21C 109.5 . .
H21A C21 H21C 109.5 . .
H21B C21 H21C 109.5 . .
C23 C22 C27 121.6(4) . .
C23 C22 N4 120.0(4) . .
C27 C22 N4 118.2(4) . .
C22 C23 C24 118.6(4) . .
C22 C23 C28 121.1(4) . .
C24 C23 C28 120.1(4) . .
C25 C24 C23 121.2(5) . .
C25 C24 H24 119.4 . .
C23 C24 H24 119.4 . .
C26 C25 C24 118.8(5) . .
C26 C25 C30 121.1(5) . .
C24 C25 C30 120.0(5) . .
C25 C26 C27 122.5(4) . .
C25 C26 H26 118.8 . .
C27 C26 H26 118.8 . .
C26 C27 C22 117.1(4) . .
C26 C27 C29 120.7(4) . .
C22 C27 C29 122.1(4) . .
C23 C28 H28A 109.5 . .
C23 C28 H28B 109.5 . .
H28A C28 H28B 109.5 . .
C23 C28 H28C 109.5 . .
H28A C28 H28C 109.5 . .
H28B C28 H28C 109.5 . .
C27 C29 H29A 109.5 . .
C27 C29 H29B 109.5 . .
H29A C29 H29B 109.5 . .
C27 C29 H29C 109.5 . .
H29A C29 H29C 109.5 . .
H29B C29 H29C 109.5 . .
C25 C30 H30A 109.5 . .
C25 C30 H30B 109.5 . .
H30A C30 H30B 109.5 . .
C25 C30 H30C 109.5 . .
H30A C30 H30C 109.5 . .
H30B C30 H30C 109.5 . .
C1 N1 C3 111.6(4) . .
C1 N1 C4 123.9(4) . .
C3 N1 C4 124.5(4) . .
C1 N2 C2 110.1(4) . .
C1 N2 C7 128.5(4) . .
C2 N2 C7 121.4(4) . .
C16 N3 C18 112.2(4) . .
C16 N3 C19 123.9(4) . .
C18 N3 C19 123.9(4) . .
C16 N4 C17 109.8(4) . .
C16 N4 C22 125.5(4) . .
C17 N4 C22 124.6(4) . .
C6 O1 C5 111.0(4) . .
C20 O2 C21 111.9(4) . .

loop_
_geom_bond_atom_site_label_1
_geom_bond_atom_site_label_2
_geom_bond_distance
_geom_bond_site_symmetry_2
Ni1 C1 1.914(4) .
Ni1 C1 1.914(4) 2
Ni1 Br1 2.3004(6) .
Ni1 Br1 2.3004(6) 2
Ni2 C16 1.911(4) 2_566
Ni2 C16 1.911(4) .
Ni2 Br2 2.3174(4) .
Ni2 Br2 2.3174(4) 2_566
C1 N1 1.338(6) .
C1 N2 1.362(5) .
C2 C3 1.328(7) .
C2 N2 1.388(6) .
C2 H2 0.9300 .
C3 N1 1.381(6) .
C3 H3 0.9300 .
C4 N1 1.463(6) .
C4 C5 1.494(7) .
C4 H4A 0.9700 .
C4 H4B 0.9700 .
C5 O1 1.421(6) .
C5 H5A 0.9700 .
C5 H5B 0.9700 .
C6 O1 1.410(7) .
C6 H6A 0.9600 .
C6 H6B 0.9600 .
C6 H6C 0.9600 .
C7 C12 1.386(7) .
C7 C8 1.392(7) .
C7 N2 1.456(6) .
C8 C9 1.380(7) .
C8 C14 1.500(7) .
C9 C10 1.384(7) .
C9 H9 0.9300 .
C10 C11 1.370(7) .
C10 C15 1.491(7) .
C11 C12 1.392(7) .
C11 H11 0.9300 .
C12 C13 1.510(7) .
C13 H13A 0.9600 .
C13 H13B 0.9600 .
C13 H13C 0.9600 .
C14 H14A 0.9600 .
C14 H14B 0.9600 .
C14 H14C 0.9600 .
C15 H15A 0.9600 .
C15 H15B 0.9600 .
C15 H15C 0.9600 .
C16 N3 1.357(5) .
C16 N4 1.370(5) .
C17 C18 1.328(6) .
C17 N4 1.395(6) .
C17 H17 0.9300 .
C18 N3 1.377(5) .
C18 H18 0.9300 .
C19 N3 1.465(6) .
C19 C20 1.502(6) .
C19 H19A 0.9700 .
C19 H19B 0.9700 .
C20 O2 1.408(5) .
C20 H20A 0.9700 .
C20 H20B 0.9700 .
C21 O2 1.411(5) .
C21 H21A 0.9600 .
C21 H21B 0.9600 .
C21 H21C 0.9600 .
C22 C23 1.383(6) .
C22 C27 1.412(6) .
C22 N4 1.453(6) .
C23 C24 1.396(6) .
C23 C28 1.520(6) .
C24 C25 1.388(6) .
C24 H24 0.9300 .
C25 C26 1.376(7) .
C25 C30 1.509(7) .
C26 C27 1.393(7) .
C26 H26 0.9300 .
C27 C29 1.512(7) .
C28 H28A 0.9600 .
C28 H28B 0.9600 .
C28 H28C 0.9600 .
C29 H29A 0.9600 .
C29 H29B 0.9600 .
C29 H29C 0.9600 .
C30 H30A 0.9600 .
C30 H30B 0.9600 .
C30 H30C 0.9600 .

loop_
_geom_torsion_atom_site_label_1
_geom_torsion_atom_site_label_2
_geom_torsion_atom_site_label_3
_geom_torsion_atom_site_label_4
_geom_torsion
_geom_torsion_site_symmetry_1
C1 Ni1 C1 N1 72(63) 2
Br1 Ni1 C1 N1 -94.9(4) .
Br1 Ni1 C1 N1 85.1(4) 2
C1 Ni1 C1 N2 -106(63) 2
Br1 Ni1 C1 N2 86.5(4) .
Br1 Ni1 C1 N2 -93.5(4) 2
N2 C2 C3 N1 0.6(6) .
N1 C4 C5 O1 -63.0(6) .
C12 C7 C8 C9 -1.8(7) .
N2 C7 C8 C9 -177.5(4) .
C12 C7 C8 C14 175.6(5) .
N2 C7 C8 C14 -0.1(7) .
C7 C8 C9 C10 2.6(7) .
C14 C8 C9 C10 -174.8(5) .
C8 C9 C10 C11 -2.5(7) .
C8 C9 C10 C15 175.0(5) .
C9 C10 C11 C12 1.6(7) .
C15 C10 C11 C12 -175.9(5) .
C8 C7 C12 C11 1.1(7) .
N2 C7 C12 C11 176.8(4) .
C8 C7 C12 C13 -172.8(4) .
N2 C7 C12 C13 2.9(7) .
C10 C11 C12 C7 -0.9(7) .
C10 C11 C12 C13 173.0(5) .
C16 Ni2 C16 N3 70(100) 2_566
Br2 Ni2 C16 N3 -78.7(4) .
Br2 Ni2 C16 N3 101.3(4) 2_566
C16 Ni2 C16 N4 -110(100) 2_566
Br2 Ni2 C16 N4 100.7(4) .
Br2 Ni2 C16 N4 -79.3(4) 2_566
N4 C17 C18 N3 0.2(5) .
N3 C19 C20 O2 65.9(5) .
C27 C22 C23 C24 -4.7(6) .
N4 C22 C23 C24 179.6(4) .
C27 C22 C23 C28 170.4(4) .
N4 C22 C23 C28 -5.2(6) .
C22 C23 C24 C25 2.2(6) .
C28 C23 C24 C25 -173.0(4) .
C23 C24 C25 C26 0.3(7) .
C23 C24 C25 C30 177.0(5) .
C24 C25 C26 C27 -0.2(7) .
C30 C25 C26 C27 -176.9(5) .
C25 C26 C27 C22 -2.2(7) .
C25 C26 C27 C29 175.3(4) .
C23 C22 C27 C26 4.7(6) .
N4 C22 C27 C26 -179.6(4) .
C23 C22 C27 C29 -172.7(4) .
N4 C22 C27 C29 3.0(6) .
N2 C1 N1 C3 0.0(5) .
Ni1 C1 N1 C3 -179.0(3) .
N2 C1 N1 C4 179.8(4) .
Ni1 C1 N1 C4 0.9(7) .
C2 C3 N1 C1 -0.4(6) .
C2 C3 N1 C4 179.8(5) .
C5 C4 N1 C1 -102.7(5) .
C5 C4 N1 C3 77.2(6) .
N1 C1 N2 C2 0.4(5) .
Ni1 C1 N2 C2 179.2(4) .
N1 C1 N2 C7 178.0(4) .
Ni1 C1 N2 C7 -3.1(7) .
C3 C2 N2 C1 -0.6(6) .
C3 C2 N2 C7 -178.5(5) .
C12 C7 N2 C1 89.2(6) .
C8 C7 N2 C1 -95.0(6) .
C12 C7 N2 C2 -93.4(5) .
C8 C7 N2 C2 82.4(6) .
N4 C16 N3 C18 0.0(5) .
Ni2 C16 N3 C18 179.6(3) .
N4 C16 N3 C19 177.9(4) .
Ni2 C16 N3 C19 -2.5(6) .
C17 C18 N3 C16 -0.2(5) .
C17 C18 N3 C19 -178.0(4) .
C20 C19 N3 C16 110.3(5) .
C20 C19 N3 C18 -72.0(6) .
N3 C16 N4 C17 0.1(5) .
Ni2 C16 N4 C17 -179.4(3) .
N3 C16 N4 C22 -176.5(4) .
Ni2 C16 N4 C22 3.9(6) .
C18 C17 N4 C16 -0.2(5) .
C18 C17 N4 C22 176.5(4) .
C23 C22 N4 C16 -85.4(5) .
C27 C22 N4 C16 98.8(5) .
C23 C22 N4 C17 98.4(5) .
C27 C22 N4 C17 -77.4(5) .
C4 C5 O1 C6 173.7(6) .
C19 C20 O2 C21 178.3(4) .
